data_1560621
loop_
_publ_author_name
'Miyagawa, Kazuya'
'Hisaki, Ichiro'
'Fukui, Norihito'
'Shinokubo, Hiroshi'

_publ_section_title
;
 Redox-induced reversible [2 + 2] cycloaddition of an etheno-fused
 diporphyrin
;
_journal_issue 14
_journal_name_full 'Chemical Science'
_journal_page_first 5224
_journal_page_last 5229
_journal_paper_doi 10.1039/D1SC00438G
_journal_volume 12
_journal_year 2021
_chemical_formula_sum 'C56.08 H50 Cl12.16 N4 Ni Sb'
_chemical_formula_weight 1391.33
_space_group_crystal_system triclinic
_space_group_IT_number 2
_space_group_name_Hall '-P 1'
_space_group_name_H-M_alt 'P -1'
_atom_sites_solution_hydrogens geom
_audit_creation_method SHELXL-2018/3
_audit_update_record
;
2021-01-13 deposited with the CCDC.	2021-02-24 downloaded from the CCDC.
;
_cell_angle_alpha 114.680(3)
_cell_angle_beta 94.469(2)
_cell_angle_gamma 98.787(2)
_cell_formula_units_Z 2
_cell_length_a 9.2156(2)
_cell_length_b 20.0257(6)
_cell_length_c 21.5606(6)
_cell_measurement_reflns_used 9568
_cell_measurement_temperature 93(2)
_cell_measurement_theta_max 29.1480
_cell_measurement_theta_min 2.1140
_cell_volume 3528.32(19)
_computing_cell_refinement 'CrysAlisPro 1.171.38.41 (Rigaku OD, 2015)'
_computing_data_collection 'RIGAKU CrystalClear'
_computing_data_reduction 'CrysAlisPro 1.171.38.41 (Rigaku OD, 2015)'
_computing_molecular_graphics 'Yadokari-XG 2009(Wakita Nemoto et al.)'
_computing_publication_material 'Yadokari-XG 2009(Wakita,Nemoto et al.)'
_computing_structure_refinement 'SHELXL-2018/3 (Sheldrick, 2018)'
_computing_structure_solution 'SHELXT 2018/2 (Sheldrick, 2018)'
_diffrn_ambient_temperature 93(2)
_diffrn_detector_area_resol_mean 28.5714
_diffrn_measured_fraction_theta_full 0.997
_diffrn_measured_fraction_theta_max 0.994
_diffrn_measurement_device_type 'Rigaku VariMax Saturn'
_diffrn_measurement_method 'omega scans'
_diffrn_radiation_monochromator Confocal
_diffrn_radiation_source 'rotating-anode X-ray tube'
_diffrn_radiation_type MoK\a
_diffrn_radiation_wavelength 0.71075
_diffrn_reflns_av_R_equivalents 0.0348
_diffrn_reflns_av_unetI/netI 0.0431
_diffrn_reflns_Laue_measured_fraction_full 0.997
_diffrn_reflns_Laue_measured_fraction_max 0.994
_diffrn_reflns_limit_h_max 11
_diffrn_reflns_limit_h_min -11
_diffrn_reflns_limit_k_max 24
_diffrn_reflns_limit_k_min -24
_diffrn_reflns_limit_l_max 26
_diffrn_reflns_limit_l_min -26
_diffrn_reflns_number 32830
_diffrn_reflns_point_group_measured_fraction_full 0.997
_diffrn_reflns_point_group_measured_fraction_max 0.994
_diffrn_reflns_theta_full 25.242
_diffrn_reflns_theta_max 26.000
_diffrn_reflns_theta_min 1.861
_exptl_absorpt_coefficient_mu 1.144
_exptl_absorpt_correction_T_max 1.00000
_exptl_absorpt_correction_T_min 0.85358
_exptl_absorpt_correction_type multi-scan
_exptl_absorpt_process_details
;
CrysAlisPro 1.171.38.41 (Rigaku Oxford Diffraction, 2015)
Empirical absorption correction using spherical harmonics,
 implemented in SCALE3 ABSPACK scaling algorithm.
;
_exptl_crystal_colour brown
_exptl_crystal_density_diffrn 1.310
_exptl_crystal_description prism
_exptl_crystal_F_000 1400
_exptl_crystal_size_max 0.45
_exptl_crystal_size_mid 0.08
_exptl_crystal_size_min 0.01
_refine_diff_density_max 3.098
_refine_diff_density_min -1.877
_refine_diff_density_rms 0.291
_refine_ls_extinction_method none
_refine_ls_goodness_of_fit_ref 1.104
_refine_ls_hydrogen_treatment constr
_refine_ls_matrix_type full
_refine_ls_number_parameters 811
_refine_ls_number_reflns 13791
_refine_ls_number_restraints 1253
_refine_ls_restrained_S_all 1.119
_refine_ls_R_factor_all 0.2397
_refine_ls_R_factor_gt 0.1965
_refine_ls_shift/su_max 0.000
_refine_ls_shift/su_mean 0.000
_refine_ls_structure_factor_coef Fsqd
_refine_ls_weighting_details 'w=1/[\s^2^(Fo^2^)+(0.5000P)^2^] where P=(Fo^2^+2Fc^2^)/3'
_refine_ls_weighting_scheme calc
_refine_ls_wR_factor_gt 0.5232
_refine_ls_wR_factor_ref 0.5915
_reflns_Friedel_coverage 0.000
_reflns_number_gt 8266
_reflns_number_total 13791
_reflns_threshold_expression 'I > 2\s(I)'
_cod_data_source_file d1sc00438g2.cif
_cod_data_source_block KM201214
_cod_depositor_comments 'Adding full bibliography for 1560621--1560622.cif.'
_cod_original_cell_volume 3528.31(18)
_cod_database_code 1560621
_shelx_shelxl_version_number 2018/3
_shelx_space_group_comment
;
The symmetry employed for this shelxl refinement is uniquely defined
by the following loop, which should always be used as a source of
symmetry information in preference to the above space-group names.
They are only intended as comments.
;

loop_
_space_group_symop_operation_xyz
'x, y, z'
'-x, -y, -z'

loop_
_atom_site_label
_atom_site_type_symbol
_atom_site_fract_x
_atom_site_fract_y
_atom_site_fract_z
_atom_site_U_iso_or_equiv
_atom_site_adp_type
_atom_site_occupancy
_atom_site_site_symmetry_order
_atom_site_calc_flag
_atom_site_refinement_flags_posn
_atom_site_refinement_flags_adp
_atom_site_refinement_flags_occupancy
_atom_site_disorder_assembly
_atom_site_disorder_group
C1 C 0.4565(9) 0.3932(4) 0.4154(4) 0.0485(16) Uani 1 1 d . U . . .
C2 C 0.4811(10) 0.4619(4) 0.4083(4) 0.0534(17) Uani 1 1 d . U . . .
C3 C 0.4740(9) 0.4408(4) 0.3397(4) 0.0527(17) Uani 1 1 d . U . . .
H2 H 0.487696 0.472571 0.318309 0.063 Uiso 1 1 calc R U . . .
C4 C 0.4427(10) 0.3628(5) 0.3070(4) 0.0554(17) Uani 1 1 d . U . . .
C5 C 0.4341(11) 0.3173(5) 0.2381(5) 0.0637(19) Uani 1 1 d . U . . .
C6 C 0.4105(12) 0.2409(5) 0.2128(5) 0.070(2) Uani 1 1 d . U . . .
C7 C 0.4056(13) 0.1937(6) 0.1406(5) 0.077(2) Uani 1 1 d . U . . .
H3 H 0.410329 0.209285 0.105669 0.092 Uiso 1 1 calc R U . . .
C8 C 0.3930(13) 0.1233(6) 0.1331(5) 0.077(2) Uani 1 1 d . U . . .
H4 H 0.393634 0.080834 0.092764 0.093 Uiso 1 1 calc R U . . .
C9 C 0.3779(12) 0.1267(5) 0.2020(5) 0.072(2) Uani 1 1 d . U . . .
C10 C 0.3594(12) 0.0636(5) 0.2148(5) 0.069(2) Uani 1 1 d . U . . .
C11 C 0.3420(12) 0.0671(5) 0.2784(5) 0.066(2) Uani 1 1 d . U . . .
C12 C 0.3009(12) 0.0019(5) 0.2911(5) 0.072(2) Uani 1 1 d . U . . .
H5 H 0.279844 -0.048168 0.258700 0.086 Uiso 1 1 calc R U . . .
C13 C 0.2995(12) 0.0282(5) 0.3588(5) 0.071(2) Uani 1 1 d . U . . .
H6 H 0.280503 -0.000731 0.382702 0.085 Uiso 1 1 calc R U . . .
C14 C 0.3325(11) 0.1092(5) 0.3889(5) 0.0636(19) Uani 1 1 d . U . . .
C15 C 0.3427(11) 0.1526(5) 0.4577(5) 0.0641(19) Uani 1 1 d . U . . .
C16 C 0.3786(11) 0.2290(5) 0.4865(5) 0.0634(19) Uani 1 1 d . U . . .
C17 C 0.3946(12) 0.2772(5) 0.5583(5) 0.066(2) Uani 1 1 d . U . . .
H7 H 0.379849 0.262078 0.593015 0.079 Uiso 1 1 calc R U . . .
C18 C 0.4338(12) 0.3472(5) 0.5671(5) 0.066(2) Uani 1 1 d . U . . .
H8 H 0.455979 0.390160 0.608882 0.079 Uiso 1 1 calc R U . . .
C19 C 0.4354(10) 0.3436(4) 0.5001(4) 0.0547(17) Uani 1 1 d . U . . .
C20 C 0.4610(10) 0.4041(4) 0.4835(4) 0.0538(17) Uani 1 1 d . U . . .
C21 C 0.4933(9) 0.4814(4) 0.5230(4) 0.0522(17) Uani 1 1 d . U . . .
N1 N 0.4303(8) 0.3328(3) 0.3561(3) 0.0505(14) Uani 1 1 d . U . . .
N2 N 0.3900(9) 0.1979(4) 0.2489(4) 0.0612(16) Uani 1 1 d . U . . .
N3 N 0.3578(9) 0.1317(4) 0.3388(4) 0.0622(16) Uani 1 1 d . U . . .
N4 N 0.4048(8) 0.2726(4) 0.4492(3) 0.0543(15) Uani 1 1 d . U . . .
Ni1 Ni 0.39503(12) 0.23290(5) 0.34783(5) 0.0542(5) Uani 1 1 d . U . . .
C22 C 0.4514(8) 0.3516(4) 0.1895(4) 0.075(2) Uani 1 1 d G U . . .
C23 C 0.5923(7) 0.3674(5) 0.1739(4) 0.086(3) Uani 1 1 d G U . . .
C24 C 0.6111(8) 0.3946(5) 0.1247(4) 0.105(3) Uani 1 1 d G U . . .
H9 H 0.705407 0.405234 0.114307 0.126 Uiso 1 1 calc R U . . .
C25 C 0.4889(11) 0.4061(5) 0.0912(4) 0.108(3) Uani 1 1 d G U . . .
C26 C 0.3480(9) 0.3902(5) 0.1068(4) 0.098(3) Uani 1 1 d G U . . .
H10 H 0.266269 0.397886 0.084407 0.117 Uiso 1 1 calc R U . . .
C27 C 0.3292(7) 0.3630(5) 0.1560(4) 0.091(3) Uani 1 1 d G U . . .
C28 C 0.7273(18) 0.3611(9) 0.2089(8) 0.114(5) Uani 1 1 d . U . . .
H16 H 0.811164 0.374793 0.189728 0.172 Uiso 1 1 calc R U . . .
H17 H 0.740002 0.394172 0.257298 0.172 Uiso 1 1 calc R U . . .
H18 H 0.719954 0.310360 0.202735 0.172 Uiso 1 1 calc R U . . .
C29 C 0.513(2) 0.4279(10) 0.0344(9) 0.126(5) Uani 1 1 d . U . . .
H19 H 0.617819 0.436393 0.031990 0.189 Uiso 1 1 calc R U . . .
H20 H 0.460888 0.388362 -0.008614 0.189 Uiso 1 1 calc R U . . .
H21 H 0.477585 0.473049 0.043112 0.189 Uiso 1 1 calc R U . . .
C30 C 0.1794(17) 0.3500(9) 0.1763(8) 0.112(4) Uani 1 1 d . U . . .
H22 H 0.186530 0.331292 0.210517 0.168 Uiso 1 1 calc R U . . .
H23 H 0.145398 0.396490 0.194971 0.168 Uiso 1 1 calc R U . . .
H24 H 0.110341 0.314051 0.136376 0.168 Uiso 1 1 calc R U . . .
C31 C 0.3561(8) -0.0097(3) 0.1565(3) 0.080(2) Uani 1 1 d G U . . .
C32 C 0.2496(8) -0.0400(4) 0.0974(4) 0.087(3) Uani 1 1 d G U . . .
H11 H 0.171457 -0.016250 0.095310 0.104 Uiso 1 1 calc R U . . .
C33 C 0.2598(9) -0.1059(4) 0.0414(3) 0.105(3) Uani 1 1 d G U . . .
C34 C 0.3765(10) -0.1415(4) 0.0446(3) 0.102(3) Uani 1 1 d G U . . .
H12 H 0.383384 -0.185591 0.007125 0.123 Uiso 1 1 calc R U . . .
C35 C 0.4830(8) -0.1112(4) 0.1037(4) 0.091(3) Uani 1 1 d G U . . .
C36 C 0.4728(8) -0.0453(4) 0.1596(3) 0.077(2) Uani 1 1 d G U . . .
H13 H 0.544057 -0.024999 0.199154 0.092 Uiso 1 1 calc R U . . .
C37 C 0.1632(16) -0.1275(7) -0.0311(7) 0.119(4) Uani 1 1 d D U . . .
C38 C 0.0081(16) -0.1358(9) -0.0113(10) 0.138(5) Uani 1 1 d D U . . .
H25 H -0.000430 -0.089663 0.026285 0.208 Uiso 1 1 calc R U . . .
H26 H -0.065265 -0.147126 -0.050310 0.208 Uiso 1 1 calc R U . . .
H27 H -0.007501 -0.175661 0.002663 0.208 Uiso 1 1 calc R U . . .
C39 C 0.176(2) -0.2012(8) -0.0909(9) 0.151(6) Uani 1 1 d D U . . .
H28 H 0.272843 -0.196353 -0.103579 0.227 Uiso 1 1 calc R U . . .
H29 H 0.159720 -0.240976 -0.076826 0.227 Uiso 1 1 calc R U . . .
H30 H 0.101957 -0.212441 -0.129799 0.227 Uiso 1 1 calc R U . . .
C44 C 0.3254(8) 0.1181(4) 0.5055(3) 0.071(2) Uani 1 1 d G U . . .
C45 C 0.4456(6) 0.1014(4) 0.5354(4) 0.079(2) Uani 1 1 d G U . . .
C46 C 0.4250(8) 0.0700(5) 0.5814(4) 0.092(3) Uani 1 1 d G U . . .
H14 H 0.505441 0.058903 0.601394 0.110 Uiso 1 1 calc R U . . .
C47 C 0.2843(9) 0.0553(5) 0.5977(4) 0.092(3) Uani 1 1 d G U . . .
C48 C 0.1641(7) 0.0719(5) 0.5678(4) 0.094(3) Uani 1 1 d G U . . .
H15 H 0.069959 0.062070 0.578695 0.113 Uiso 1 1 calc R U . . .
C49 C 0.1847(7) 0.1033(4) 0.5218(4) 0.081(2) Uani 1 1 d G U . . .
C50 C 0.5968(16) 0.1187(8) 0.5195(8) 0.101(4) Uani 1 1 d . U . . .
H31 H 0.666176 0.103769 0.544249 0.151 Uiso 1 1 calc R U . . .
H32 H 0.596628 0.091940 0.470788 0.151 Uiso 1 1 calc R U . . .
H33 H 0.625259 0.171706 0.533368 0.151 Uiso 1 1 calc R U . . .
C51 C 0.271(2) 0.0246(10) 0.6492(8) 0.116(4) Uani 1 1 d . U . . .
H34 H 0.169175 0.016799 0.655986 0.174 Uiso 1 1 calc R U . . .
H35 H 0.303218 -0.022404 0.632744 0.174 Uiso 1 1 calc R U . . .
H36 H 0.331930 0.059365 0.692246 0.174 Uiso 1 1 calc R U . . .
C52 C 0.0516(17) 0.1213(8) 0.4896(8) 0.103(4) Uani 1 1 d . U . . .
H37 H 0.083314 0.142552 0.459177 0.154 Uiso 1 1 calc R U . . .
H38 H -0.021962 0.076106 0.463941 0.154 Uiso 1 1 calc R U . . .
H39 H 0.009689 0.156674 0.525506 0.154 Uiso 1 1 calc R U . . .
C58 C 0.635(2) -0.2073(8) 0.0383(7) 0.136(5) Uani 1 1 d D U . . .
H40 H 0.651240 -0.185365 0.006809 0.205 Uiso 1 1 calc R U . . .
H41 H 0.716359 -0.230286 0.043025 0.205 Uiso 1 1 calc R U . . .
H42 H 0.544200 -0.244673 0.020676 0.205 Uiso 1 1 calc R U . . .
C55 C 0.7679(16) -0.0868(8) 0.1376(7) 0.124(5) Uani 1 1 d D U . . .
H43 H 0.760223 -0.048444 0.181894 0.186 Uiso 1 1 calc R U . . .
H44 H 0.848849 -0.110181 0.142444 0.186 Uiso 1 1 calc R U . . .
H45 H 0.785715 -0.064740 0.106291 0.186 Uiso 1 1 calc R U . . .
C56 C 0.6222(16) -0.1461(7) 0.1090(5) 0.118(4) Uani 1 1 d D U . . .
C57 C 0.596(2) -0.1811(9) 0.1595(7) 0.141(6) Uani 1 1 d D U . . .
H46 H 0.587966 -0.142702 0.203772 0.211 Uiso 1 1 calc R U . . .
H47 H 0.505228 -0.218431 0.141970 0.211 Uiso 1 1 calc R U . . .
H48 H 0.677387 -0.204045 0.164319 0.211 Uiso 1 1 calc R U . . .
C53 C 0.184(2) -0.0655(9) -0.0555(9) 0.142(6) Uani 1 1 d D U . . .
H49 H 0.281702 -0.059893 -0.068088 0.213 Uiso 1 1 calc R U . . .
H50 H 0.110584 -0.078669 -0.094900 0.213 Uiso 1 1 calc R U . . .
H51 H 0.174403 -0.019024 -0.018916 0.213 Uiso 1 1 calc R U . . .
Sb1 Sb 0.88741(19) 0.22110(12) 0.33927(11) 0.1032(9) Uani 0.501(3) 1 d D U P A 1
Cl1 Cl 0.7779(10) 0.3271(6) 0.3738(5) 0.128(3) Uani 0.501(3) 1 d D U P A 1
Cl2 Cl 1.0543(7) 0.2652(5) 0.2832(4) 0.107(2) Uani 0.501(3) 1 d D U P A 1
Cl3 Cl 1.0611(8) 0.2816(5) 0.4417(5) 0.119(2) Uani 0.501(3) 1 d D U P A 1
Cl4 Cl 0.9853(8) 0.1107(4) 0.3008(4) 0.103(2) Uani 0.501(3) 1 d D U P A 1
Cl5 Cl 0.7282(7) 0.1657(4) 0.2354(3) 0.0963(18) Uani 0.501(3) 1 d D U P A 1
Cl6 Cl 0.7315(9) 0.1739(5) 0.3909(4) 0.116(2) Uani 0.501(3) 1 d D U P A 1
Sb2 Sb 0.000000 0.500000 0.000000 0.1429(17) Uani 0.513(5) 2 d S U P B 2
Cl11 Cl 0.2229(16) 0.5625(8) 0.0763(7) 0.191(5) Uani 0.513(5) 1 d . U P B 2
Cl12 Cl -0.035(2) 0.4021(11) 0.0260(11) 0.230(7) Uani 0.513(5) 1 d . U P B 2
Cl13 Cl -0.135(3) 0.5892(15) 0.0601(13) 0.295(11) Uani 0.513(5) 1 d . U P B 2
Cl7 Cl 1.6354(8) 0.7398(3) 0.2795(2) 0.0850(17) Uani 0.501(3) 1 d . U P A 1
Cl8 Cl 1.6716(8) 0.5777(3) 0.2634(3) 0.0902(17) Uani 0.501(3) 1 d . U P A 1
Cl9 Cl 1.3727(7) 0.5984(4) 0.2635(3) 0.102(2) Uani 0.501(3) 1 d . U P A 1
Cl10 Cl 1.6920(11) 0.6408(4) 0.1474(3) 0.117(2) Uani 0.501(3) 1 d . U P A 1
C59 C 1.514(3) 0.5926(13) 0.2153(12) 0.083(4) Uani 0.501(3) 1 d . U P A 1
C60 C 1.547(3) 0.6569(13) 0.2059(11) 0.085(4) Uani 0.501(3) 1 d . U P A 1
Cl18 Cl 0.3117(9) -0.1977(5) 0.2724(6) 0.139(3) Uani 0.513(5) 1 d D U P B 1
Cl19 Cl 0.0005(12) -0.1417(6) 0.2826(6) 0.154(4) Uani 0.513(5) 1 d D U P B 1
Cl20 Cl 0.1199(14) -0.1982(6) 0.1454(5) 0.161(4) Uani 0.513(5) 1 d D U P B 1
Cl21 Cl 0.0396(13) -0.2995(8) 0.2823(8) 0.183(5) Uani 0.513(5) 1 d D U P B 1
C63 C 0.139(2) -0.2623(17) 0.2322(11) 0.164(6) Uani 0.513(5) 1 d D U P B 1
C64 C 0.038(4) -0.2183(9) 0.2094(11) 0.162(6) Uani 0.513(5) 1 d D U P B 1
Sb3 Sb 0.9805(6) 0.4580(4) 0.5451(4) 0.162(3) Uani 0.242(3) 1 d D U P C 3
Cl22 Cl 1.1382(17) 0.4449(11) 0.6273(8) 0.197(7) Uani 0.242(3) 1 d D U P C 3
Cl23 Cl 0.8681(19) 0.5356(10) 0.6323(8) 0.215(10) Uani 0.242(3) 1 d D U P C 3
Cl24 Cl 0.8261(17) 0.4716(11) 0.4633(8) 0.176(11) Uani 0.242(3) 1 d D U P C 3
Cl25 Cl 0.8111(17) 0.3542(8) 0.5338(10) 0.199(8) Uani 0.242(3) 1 d D U P C 3
Cl26 Cl 1.0961(17) 0.3809(8) 0.4586(8) 0.175(8) Uani 0.242(3) 1 d D U P C 3
Cl27 Cl 1.1529(17) 0.5623(7) 0.5569(9) 0.153(8) Uani 0.242(3) 1 d D U P C 3
Cl28 Cl 1.1796(10) 0.4815(7) 0.5879(7) 0.173(4) Uani 0.513(5) 1 d D U P B 2
Cl29 Cl 0.7637(12) 0.3583(8) 0.5812(8) 0.204(5) Uani 0.513(5) 1 d D U P B 2
Cl30 Cl 0.8666(13) 0.5144(8) 0.5820(9) 0.222(6) Uani 0.513(5) 1 d D U P B 2
C65 C 0.9833(15) 0.4471(10) 0.563(2) 0.184(5) Uani 0.513(5) 1 d D U P B 2
Cl31 Cl 1.0693(16) 0.3928(10) 0.6693(9) 0.263(7) Uani 0.513(5) 1 d D U P B 2
C66 C 0.9601(17) 0.391(3) 0.5963(19) 0.194(6) Uani 0.513(5) 1 d D U P B 2

loop_
_atom_site_aniso_label
_atom_site_aniso_U_11
_atom_site_aniso_U_22
_atom_site_aniso_U_33
_atom_site_aniso_U_23
_atom_site_aniso_U_13
_atom_site_aniso_U_12
C1 0.060(3) 0.041(3) 0.039(3) 0.011(2) 0.008(3) 0.013(3)
C2 0.069(4) 0.045(3) 0.040(3) 0.014(3) 0.001(3) 0.012(3)
C3 0.067(4) 0.048(3) 0.038(3) 0.014(3) 0.009(3) 0.012(3)
C4 0.072(4) 0.052(3) 0.040(3) 0.018(3) 0.002(3) 0.015(3)
C5 0.086(4) 0.055(3) 0.047(3) 0.020(3) 0.003(3) 0.016(3)
C6 0.093(4) 0.055(4) 0.051(4) 0.015(3) 0.003(3) 0.017(3)
C7 0.102(5) 0.065(4) 0.053(4) 0.017(3) 0.010(4) 0.016(4)
C8 0.102(5) 0.060(4) 0.057(4) 0.012(3) 0.009(4) 0.020(4)
C9 0.093(4) 0.054(4) 0.056(4) 0.012(3) 0.003(3) 0.017(3)
C10 0.090(4) 0.054(4) 0.056(4) 0.018(3) 0.005(3) 0.012(3)
C11 0.089(4) 0.042(3) 0.058(4) 0.014(3) 0.003(3) 0.015(3)
C12 0.093(5) 0.049(4) 0.065(4) 0.017(3) 0.010(4) 0.015(3)
C13 0.095(5) 0.051(4) 0.063(4) 0.024(3) 0.003(4) 0.007(4)
C14 0.082(4) 0.045(3) 0.059(4) 0.020(3) 0.004(3) 0.014(3)
C15 0.084(4) 0.050(3) 0.059(4) 0.025(3) 0.005(3) 0.014(3)
C16 0.087(4) 0.047(3) 0.053(3) 0.020(3) 0.004(3) 0.013(3)
C17 0.093(5) 0.056(4) 0.051(4) 0.026(3) 0.008(3) 0.014(3)
C18 0.089(5) 0.048(3) 0.051(4) 0.013(3) 0.007(3) 0.013(3)
C19 0.071(4) 0.045(3) 0.042(3) 0.013(3) 0.007(3) 0.011(3)
C20 0.067(4) 0.045(3) 0.043(3) 0.013(3) 0.003(3) 0.015(3)
C21 0.066(4) 0.047(3) 0.040(3) 0.016(3) 0.004(3) 0.013(3)
N1 0.066(3) 0.043(3) 0.037(3) 0.014(2) 0.003(2) 0.010(2)
N2 0.087(4) 0.047(3) 0.043(3) 0.013(2) 0.001(3) 0.016(3)
N3 0.087(4) 0.043(3) 0.050(3) 0.014(2) 0.004(3) 0.016(3)
N4 0.072(3) 0.042(3) 0.045(3) 0.016(2) 0.001(3) 0.011(2)
Ni1 0.0802(9) 0.0348(6) 0.0368(6) 0.0064(4) 0.0005(5) 0.0130(5)
C22 0.103(5) 0.066(4) 0.056(4) 0.026(3) 0.004(4) 0.019(4)
C23 0.116(5) 0.074(4) 0.067(4) 0.029(4) 0.021(4) 0.019(4)
C24 0.132(6) 0.093(5) 0.086(5) 0.036(4) 0.025(5) 0.012(5)
C25 0.137(6) 0.095(5) 0.092(5) 0.044(4) 0.011(5) 0.017(5)
C26 0.128(6) 0.086(5) 0.083(5) 0.044(4) 0.000(5) 0.025(5)
C27 0.117(5) 0.076(4) 0.078(5) 0.035(4) -0.001(4) 0.018(4)
C28 0.120(9) 0.107(8) 0.098(8) 0.021(7) 0.055(7) 0.026(7)
C29 0.169(11) 0.105(8) 0.110(9) 0.060(7) 0.015(8) 0.011(8)
C30 0.130(9) 0.104(8) 0.102(8) 0.054(7) -0.022(7) 0.016(7)
C31 0.099(5) 0.059(4) 0.070(4) 0.017(3) 0.009(4) 0.018(4)
C32 0.101(5) 0.071(4) 0.074(5) 0.018(4) 0.009(4) 0.020(4)
C33 0.111(5) 0.090(5) 0.093(5) 0.020(4) 0.013(4) 0.022(4)
C34 0.118(5) 0.082(5) 0.091(5) 0.020(4) 0.014(5) 0.031(4)
C35 0.120(5) 0.081(4) 0.080(4) 0.038(4) 0.018(4) 0.035(4)
C36 0.104(5) 0.067(4) 0.065(4) 0.029(3) 0.021(4) 0.028(4)
C37 0.126(6) 0.110(6) 0.106(6) 0.029(5) 0.015(5) 0.033(5)
C38 0.145(10) 0.140(10) 0.117(10) 0.049(8) 0.012(8) 0.019(9)
C39 0.152(11) 0.145(11) 0.124(10) 0.025(9) 0.007(9) 0.045(9)
C44 0.097(4) 0.057(4) 0.064(4) 0.034(3) 0.005(4) 0.014(3)
C45 0.102(5) 0.066(4) 0.073(4) 0.039(4) 0.006(4) 0.012(4)
C46 0.114(5) 0.078(5) 0.083(5) 0.039(4) -0.007(4) 0.019(4)
C47 0.121(5) 0.085(5) 0.079(5) 0.047(4) 0.001(4) 0.019(4)
C48 0.112(5) 0.089(5) 0.085(5) 0.044(4) 0.014(4) 0.013(4)
C49 0.105(5) 0.073(4) 0.074(4) 0.041(4) 0.011(4) 0.014(4)
C50 0.120(8) 0.098(7) 0.105(8) 0.062(6) 0.006(7) 0.033(6)
C51 0.157(10) 0.113(8) 0.093(8) 0.063(7) 0.007(7) 0.018(8)
C52 0.124(9) 0.087(7) 0.110(8) 0.056(6) 0.024(7) 0.018(6)
C58 0.147(10) 0.131(10) 0.115(10) 0.025(8) 0.029(8) 0.068(8)
C55 0.151(10) 0.123(9) 0.091(8) 0.037(7) 0.015(8) 0.039(8)
C56 0.141(6) 0.109(6) 0.100(6) 0.037(5) 0.015(5) 0.042(5)
C57 0.158(11) 0.137(10) 0.123(10) 0.051(8) 0.008(9) 0.043(9)
C53 0.164(11) 0.140(11) 0.115(10) 0.051(8) 0.013(9) 0.023(9)
Sb1 0.0882(13) 0.1303(17) 0.1181(16) 0.0795(14) 0.0123(10) 0.0252(10)
Cl1 0.123(5) 0.168(8) 0.124(6) 0.081(6) 0.020(4) 0.066(5)
Cl2 0.077(3) 0.165(6) 0.115(5) 0.102(5) 0.017(3) 0.001(4)
Cl3 0.096(4) 0.132(6) 0.144(6) 0.076(5) -0.011(4) 0.031(4)
Cl4 0.102(4) 0.118(5) 0.126(5) 0.081(4) 0.027(4) 0.044(4)
Cl5 0.087(4) 0.119(5) 0.086(4) 0.049(4) 0.000(3) 0.026(3)
Cl6 0.124(5) 0.135(6) 0.113(5) 0.078(5) 0.011(4) 0.029(4)
Sb2 0.178(3) 0.142(3) 0.0782(18) 0.0430(18) -0.0463(18) -0.004(2)
Cl11 0.180(9) 0.186(10) 0.148(9) 0.037(7) -0.045(7) 0.013(8)
Cl12 0.218(13) 0.250(14) 0.239(14) 0.117(11) 0.013(10) 0.073(11)
Cl13 0.249(16) 0.289(17) 0.273(17) 0.071(14) -0.011(13) 0.024(13)
Cl7 0.151(5) 0.054(2) 0.045(2) 0.0235(19) 0.013(3) 0.004(3)
Cl8 0.155(5) 0.060(3) 0.056(3) 0.022(2) 0.032(3) 0.029(3)
Cl9 0.104(4) 0.130(5) 0.051(3) 0.033(3) -0.010(3) -0.006(4)
Cl10 0.180(7) 0.101(4) 0.068(3) 0.038(3) 0.029(4) 0.020(4)
C59 0.102(7) 0.080(6) 0.065(6) 0.035(5) 0.012(6) 0.009(6)
C60 0.108(7) 0.082(6) 0.064(6) 0.034(5) 0.011(6) 0.015(6)
Cl18 0.131(6) 0.122(6) 0.180(8) 0.075(5) 0.029(5) 0.036(4)
Cl19 0.139(6) 0.137(7) 0.170(8) 0.045(6) 0.045(6) 0.040(5)
Cl20 0.207(9) 0.130(6) 0.128(7) 0.049(5) 0.007(6) 0.019(6)
Cl21 0.186(9) 0.179(9) 0.189(9) 0.094(8) 0.032(7) 0.006(7)
C63 0.164(8) 0.154(8) 0.170(8) 0.068(6) 0.023(7) 0.030(7)
C64 0.163(8) 0.151(8) 0.164(8) 0.061(6) 0.021(7) 0.032(7)
Sb3 0.098(3) 0.214(5) 0.173(5) 0.081(4) 0.014(3) 0.047(3)
Cl22 0.173(9) 0.206(10) 0.202(10) 0.079(8) 0.026(9) 0.037(9)
Cl23 0.161(12) 0.237(15) 0.211(16) 0.053(12) 0.003(12) 0.087(11)
Cl24 0.164(13) 0.182(13) 0.179(13) 0.073(9) 0.023(9) 0.045(9)
Cl25 0.162(11) 0.214(12) 0.193(12) 0.077(10) 0.021(10) 0.000(10)
Cl26 0.138(11) 0.170(12) 0.173(13) 0.038(10) 0.020(10) 0.013(10)
Cl27 0.136(10) 0.159(11) 0.160(11) 0.063(8) 0.017(8) 0.041(8)
Cl28 0.151(7) 0.180(8) 0.183(8) 0.071(6) 0.028(6) 0.041(6)
Cl29 0.161(8) 0.231(10) 0.181(9) 0.075(8) 0.023(7) -0.024(7)
Cl30 0.158(7) 0.240(9) 0.221(10) 0.050(8) 0.006(8) 0.069(7)
C65 0.153(6) 0.204(7) 0.187(7) 0.079(5) 0.022(6) 0.039(6)
Cl31 0.257(11) 0.259(11) 0.245(11) 0.091(9) 0.029(10) 0.033(9)
C66 0.175(7) 0.205(8) 0.193(8) 0.082(6) 0.024(6) 0.028(6)

loop_
_atom_type_symbol
_atom_type_description
_atom_type_scat_dispersion_real
_atom_type_scat_dispersion_imag
_atom_type_scat_source
C C 0.0033 0.0016 'International Tables Vol C Tables 4.2.6.8 and 6.1.1.4'
H H 0.0000 0.0000 'International Tables Vol C Tables 4.2.6.8 and 6.1.1.4'
N N 0.0061 0.0033 'International Tables Vol C Tables 4.2.6.8 and 6.1.1.4'
Sb Sb -0.5866 1.5461 'International Tables Vol C Tables 4.2.6.8 and 6.1.1.4'
Cl Cl 0.1484 0.1585 'International Tables Vol C Tables 4.2.6.8 and 6.1.1.4'
Ni Ni 0.3393 1.1124 'International Tables Vol C Tables 4.2.6.8 and 6.1.1.4'

loop_
_geom_angle_atom_site_label_1
_geom_angle_atom_site_label_2
_geom_angle_atom_site_label_3
_geom_angle
_geom_angle_site_symmetry_1
_geom_angle_site_symmetry_3
_geom_angle_publ_flag
N1 C1 C20 133.1(7) . . ?
N1 C1 C2 113.6(7) . . ?
C20 C1 C2 113.3(7) . . ?
C3 C2 C21 150.6(8) . 2_666 ?
C3 C2 C1 105.1(7) . . ?
C21 C2 C1 104.2(7) 2_666 . ?
C2 C3 C4 107.5(7) . . ?
C5 C4 C3 127.6(8) . . ?
C5 C4 N1 121.4(8) . . ?
C3 C4 N1 110.8(7) . . ?
C4 C5 C6 121.9(9) . . ?
C4 C5 C22 119.2(8) . . ?
C6 C5 C22 118.9(8) . . ?
C5 C6 N2 128.1(9) . . ?
C5 C6 C7 121.4(9) . . ?
N2 C6 C7 110.5(8) . . ?
C8 C7 C6 107.2(10) . . ?
C7 C8 C9 105.9(9) . . ?
N2 C9 C10 126.3(9) . . ?
N2 C9 C8 110.6(9) . . ?
C10 C9 C8 123.1(9) . . ?
C11 C10 C9 122.6(9) . . ?
C11 C10 C31 119.5(8) . . ?
C9 C10 C31 117.9(9) . . ?
C10 C11 N3 126.0(8) . . ?
C10 C11 C12 123.8(8) . . ?
N3 C11 C12 110.2(8) . . ?
C13 C12 C11 105.8(8) . . ?
C12 C13 C14 108.6(9) . . ?
N3 C14 C15 128.0(8) . . ?
N3 C14 C13 109.3(8) . . ?
C15 C14 C13 122.6(9) . . ?
C16 C15 C14 122.7(9) . . ?
C16 C15 C44 116.7(8) . . ?
C14 C15 C44 120.5(8) . . ?
C15 C16 N4 125.2(8) . . ?
C15 C16 C17 125.2(9) . . ?
N4 C16 C17 109.6(7) . . ?
C18 C17 C16 108.3(8) . . ?
C17 C18 C19 106.2(8) . . ?
N4 C19 C20 119.9(7) . . ?
N4 C19 C18 113.4(7) . . ?
C20 C19 C18 126.8(7) . . ?
C1 C20 C21 105.7(7) . . ?
C1 C20 C19 121.3(7) . . ?
C21 C20 C19 133.1(8) . . ?
C20 C21 C2 143.2(8) . 2_666 ?
C20 C21 C21 109.1(8) . 2_666 ?
C2 C21 C21 107.7(8) 2_666 2_666 ?
C1 N1 C4 102.9(6) . . ?
C1 N1 Ni1 124.0(5) . . ?
C4 N1 Ni1 133.0(5) . . ?
C9 N2 C6 105.5(8) . . ?
C9 N2 Ni1 126.5(7) . . ?
C6 N2 Ni1 127.7(6) . . ?
C14 N3 C11 106.1(7) . . ?
C14 N3 Ni1 127.5(6) . . ?
C11 N3 Ni1 126.3(6) . . ?
C19 N4 C16 102.4(7) . . ?
C19 N4 Ni1 131.7(6) . . ?
C16 N4 Ni1 125.9(5) . . ?
N1 Ni1 N3 179.4(3) . . ?
N1 Ni1 N2 87.8(3) . . ?
N3 Ni1 N2 91.8(3) . . ?
N1 Ni1 N4 90.0(3) . . ?
N3 Ni1 N4 90.3(3) . . ?
N2 Ni1 N4 177.7(3) . . ?
C23 C22 C27 120.0 . . ?
C23 C22 C5 118.4(6) . . ?
C27 C22 C5 121.4(6) . . ?
C22 C23 C24 120.0 . . ?
C22 C23 C28 123.9(8) . . ?
C24 C23 C28 116.1(8) . . ?
C23 C24 C25 120.0 . . ?
C26 C25 C24 120.0 . . ?
C26 C25 C29 122.2(10) . . ?
C24 C25 C29 117.5(10) . . ?
C27 C26 C25 120.0 . . ?
C26 C27 C22 120.0 . . ?
C26 C27 C30 120.5(7) . . ?
C22 C27 C30 119.4(7) . . ?
C32 C31 C36 120.0 . . ?
C32 C31 C10 122.5(6) . . ?
C36 C31 C10 117.3(6) . . ?
C33 C32 C31 120.0 . . ?
C32 C33 C34 120.0 . . ?
C32 C33 C37 118.3(6) . . ?
C34 C33 C37 119.8(6) . . ?
C35 C34 C33 120.0 . . ?
C34 C35 C36 120.0 . . ?
C34 C35 C56 122.6(6) . . ?
C36 C35 C56 117.4(6) . . ?
C35 C36 C31 120.0 . . ?
C38 C37 C39 109.1(9) . . ?
C38 C37 C53 108.9(9) . . ?
C39 C37 C53 108.4(9) . . ?
C38 C37 C33 99.1(11) . . ?
C39 C37 C33 116.6(12) . . ?
C53 C37 C33 114.2(12) . . ?
C45 C44 C49 120.0 . . ?
C45 C44 C15 121.8(6) . . ?
C49 C44 C15 118.2(6) . . ?
C44 C45 C46 120.0 . . ?
C44 C45 C50 120.2(6) . . ?
C46 C45 C50 119.7(6) . . ?
C47 C46 C45 120.0 . . ?
C46 C47 C48 120.0 . . ?
C46 C47 C51 117.3(9) . . ?
C48 C47 C51 122.7(9) . . ?
C49 C48 C47 120.0 . . ?
C48 C49 C44 120.0 . . ?
C48 C49 C52 119.3(7) . . ?
C44 C49 C52 120.7(7) . . ?
C58 C56 C57 109.6(8) . . ?
C58 C56 C55 109.4(8) . . ?
C57 C56 C55 108.9(8) . . ?
C58 C56 C35 110.5(11) . . ?
C57 C56 C35 105.9(12) . . ?
C55 C56 C35 112.5(11) . . ?
Cl6 Sb1 Cl5 93.1(3) . . ?
Cl6 Sb1 Cl2 177.3(3) . . ?
Cl5 Sb1 Cl2 86.5(3) . . ?
Cl6 Sb1 Cl1 89.2(3) . . ?
Cl5 Sb1 Cl1 90.0(3) . . ?
Cl2 Sb1 Cl1 93.4(3) . . ?
Cl6 Sb1 Cl3 90.8(3) . . ?
Cl5 Sb1 Cl3 176.0(3) . . ?
Cl2 Sb1 Cl3 89.5(3) . . ?
Cl1 Sb1 Cl3 89.9(3) . . ?
Cl6 Sb1 Cl4 89.5(3) . . ?
Cl5 Sb1 Cl4 87.3(3) . . ?
Cl2 Sb1 Cl4 87.8(3) . . ?
Cl1 Sb1 Cl4 176.9(3) . . ?
Cl3 Sb1 Cl4 93.0(3) . . ?
Cl12 Sb2 Cl12 180.0(3) 2_565 . ?
Cl12 Sb2 Cl13 68.2(9) 2_565 . ?
Cl12 Sb2 Cl13 111.8(9) . . ?
Cl13 Sb2 Cl13 180.0 2_565 . ?
Cl12 Sb2 Cl11 84.4(6) 2_565 . ?
Cl12 Sb2 Cl11 95.6(6) . . ?
Cl13 Sb2 Cl11 85.2(7) 2_565 . ?
Cl13 Sb2 Cl11 94.9(7) . . ?
C60 C59 Cl9 109.9(19) . . ?
C60 C59 Cl8 113.2(18) . . ?
Cl9 C59 Cl8 105.8(12) . . ?
C59 C60 Cl7 116.6(17) . . ?
C59 C60 Cl10 105.8(18) . . ?
Cl7 C60 Cl10 103.1(13) . . ?
C64 C63 Cl18 105(2) . . ?
C64 C63 Cl21 107.1(14) . . ?
Cl18 C63 Cl21 118.4(9) . . ?
C63 C64 Cl20 106.8(13) . . ?
C63 C64 Cl19 111(2) . . ?
Cl20 C64 Cl19 118.0(9) . . ?
Cl24 Sb3 Cl27 95.1(6) 2_766 2_766 ?
Cl24 Sb3 Cl25 162.2(7) 2_766 . ?
Cl27 Sb3 Cl25 83.8(6) 2_766 . ?
Cl24 Sb3 Cl24 93.7(6) 2_766 . ?
Cl27 Sb3 Cl24 17.6(7) 2_766 . ?
Cl25 Sb3 Cl24 90.5(3) . . ?
Cl24 Sb3 Cl23 106.9(7) 2_766 . ?
Cl27 Sb3 Cl23 106.7(7) 2_766 . ?
Cl25 Sb3 Cl23 90.3(3) . . ?
Cl24 Sb3 Cl23 90.4(3) . . ?
Cl24 Sb3 Cl26 72.6(7) 2_766 . ?
Cl27 Sb3 Cl26 74.0(7) 2_766 . ?
Cl25 Sb3 Cl26 90.2(3) . . ?
Cl24 Sb3 Cl26 90.2(3) . . ?
Cl23 Sb3 Cl26 179.2(4) . . ?
Cl24 Sb3 Cl22 85.8(6) 2_766 . ?
Cl27 Sb3 Cl22 162.4(7) 2_766 . ?
Cl25 Sb3 Cl22 90.0(3) . . ?
Cl24 Sb3 Cl22 179.4(4) . . ?
Cl23 Sb3 Cl22 89.8(3) . . ?
Cl26 Sb3 Cl22 89.6(3) . . ?
Cl24 Sb3 Cl27 17.5(7) 2_766 . ?
Cl27 Sb3 Cl27 96.6(5) 2_766 . ?
Cl25 Sb3 Cl27 179.5(4) . . ?
Cl24 Sb3 Cl27 90.0(3) . . ?
Cl23 Sb3 Cl27 89.8(3) . . ?
Cl26 Sb3 Cl27 89.7(3) . . ?
Cl22 Sb3 Cl27 89.5(3) . . ?
Cl27 Cl24 Sb3 78.6(19) 2_766 . ?
Sb3 Cl24 Sb3 86.3(6) 2_766 . ?
Cl24 Cl27 Sb3 68(2) 2_766 . ?
Sb3 Cl27 Sb3 83.4(5) 2_766 . ?
C66 C65 Cl28 100.3(14) . . ?
C66 C65 Cl30 118(3) . . ?
Cl28 C65 Cl30 117.8(9) . . ?
C65 C66 Cl29 104.3(13) . . ?
C65 C66 Cl31 128(3) . . ?
Cl29 C66 Cl31 119.6(10) . . ?

loop_
_geom_bond_atom_site_label_1
_geom_bond_atom_site_label_2
_geom_bond_distance
_geom_bond_site_symmetry_2
_geom_bond_publ_flag
C1 N1 1.314(9) . ?
C1 C20 1.387(11) . ?
C1 C2 1.433(11) . ?
C2 C3 1.350(11) . ?
C2 C21 1.413(11) 2_666 ?
C3 C4 1.389(11) . ?
C4 C5 1.368(12) . ?
C4 N1 1.423(10) . ?
C5 C6 1.368(13) . ?
C5 C22 1.480(11) . ?
C6 N2 1.382(13) . ?
C6 C7 1.438(13) . ?
C7 C8 1.335(15) . ?
C8 C9 1.476(15) . ?
C9 N2 1.341(11) . ?
C9 C10 1.391(14) . ?
C10 C11 1.368(14) . ?
C10 C31 1.475(10) . ?
C11 N3 1.377(11) . ?
C11 C12 1.446(13) . ?
C12 C13 1.330(14) . ?
C13 C14 1.443(12) . ?
C14 N3 1.356(12) . ?
C14 C15 1.358(13) . ?
C15 C16 1.362(12) . ?
C15 C44 1.466(10) . ?
C16 N4 1.420(11) . ?
C16 C17 1.422(13) . ?
C17 C18 1.319(13) . ?
C18 C19 1.417(13) . ?
C19 N4 1.353(10) . ?
C19 C20 1.394(12) . ?
C20 C21 1.390(11) . ?
C21 C21 1.470(16) 2_666 ?
N1 Ni1 1.906(6) . ?
N2 Ni1 1.941(7) . ?
N3 Ni1 1.926(7) . ?
N4 Ni1 1.979(7) . ?
C22 C23 1.3900 . ?
C22 C27 1.3900 . ?
C23 C24 1.3900 . ?
C23 C28 1.454(19) . ?
C24 C25 1.3900 . ?
C25 C26 1.3900 . ?
C25 C29 1.484(16) . ?
C26 C27 1.3900 . ?
C27 C30 1.498(18) . ?
C31 C32 1.3900 . ?
C31 C36 1.3900 . ?
C32 C33 1.3900 . ?
C33 C34 1.3900 . ?
C33 C37 1.589(17) . ?
C34 C35 1.3900 . ?
C35 C36 1.3900 . ?
C35 C56 1.570(16) . ?
C37 C38 1.528(7) . ?
C37 C39 1.529(7) . ?
C37 C53 1.532(7) . ?
C44 C45 1.3900 . ?
C44 C49 1.3900 . ?
C45 C46 1.3900 . ?
C45 C50 1.484(16) . ?
C46 C47 1.3900 . ?
C47 C48 1.3900 . ?
C47 C51 1.483(14) . ?
C48 C49 1.3900 . ?
C49 C52 1.525(16) . ?
C58 C56 1.534(7) . ?
C55 C56 1.538(7) . ?
C56 C57 1.537(7) . ?
Sb1 Cl6 2.215(8) . ?
Sb1 Cl5 2.305(6) . ?
Sb1 Cl2 2.318(5) . ?
Sb1 Cl1 2.352(8) . ?
Sb1 Cl3 2.351(8) . ?
Sb1 Cl4 2.362(7) . ?
Sb2 Cl12 2.24(2) 2_565 ?
Sb2 Cl12 2.24(2) . ?
Sb2 Cl13 2.33(3) 2_565 ?
Sb2 Cl13 2.33(3) . ?
Sb2 Cl11 2.337(11) . ?
Sb2 Cl11 2.337(11) 2_565 ?
Cl7 C60 1.77(2) . ?
Cl8 C59 1.85(3) . ?
Cl9 C59 1.72(2) . ?
Cl10 C60 1.88(3) . ?
C59 C60 1.38(3) . ?
Cl18 C63 1.780(10) . ?
Cl19 C64 1.785(10) . ?
Cl20 C64 1.779(10) . ?
Cl21 C63 1.785(10) . ?
C63 C64 1.561(10) . ?
Sb3 Cl24 2.17(2) 2_766 ?
Sb3 Cl27 2.28(2) 2_766 ?
Sb3 Cl25 2.311(8) . ?
Sb3 Cl24 2.311(8) . ?
Sb3 Cl23 2.319(8) . ?
Sb3 Cl26 2.323(8) . ?
Sb3 Cl22 2.330(8) . ?
Sb3 Cl27 2.330(8) . ?
Sb3 Sb3 3.065(15) 2_766 ?
Cl24 Cl27 0.70(3) 2_766 ?
Cl28 C65 1.787(10) . ?
Cl29 C66 1.782(10) . ?
Cl30 C65 1.787(10) . ?
C65 C66 1.561(10) . ?
Cl31 C66 1.783(10) . ?

loop_
_geom_torsion_atom_site_label_1
_geom_torsion_atom_site_label_2
_geom_torsion_atom_site_label_3
_geom_torsion_atom_site_label_4
_geom_torsion
_geom_torsion_site_symmetry_1
_geom_torsion_site_symmetry_2
_geom_torsion_site_symmetry_3
_geom_torsion_site_symmetry_4
_geom_torsion_publ_flag
N1 C1 C2 C3 -2.3(10) . . . . ?
C20 C1 C2 C3 179.5(8) . . . . ?
N1 C1 C2 C21 -180.0(7) . . . 2_666 ?
C20 C1 C2 C21 1.8(10) . . . 2_666 ?
C21 C2 C3 C4 177.0(15) 2_666 . . . ?
C1 C2 C3 C4 1.5(9) . . . . ?
C2 C3 C4 C5 -175.9(9) . . . . ?
C2 C3 C4 N1 -0.4(10) . . . . ?
C3 C4 C5 C6 176.2(10) . . . . ?
N1 C4 C5 C6 1.2(15) . . . . ?
C3 C4 C5 C22 -3.5(15) . . . . ?
N1 C4 C5 C22 -178.5(8) . . . . ?
C4 C5 C6 N2 1.1(17) . . . . ?
C22 C5 C6 N2 -179.2(9) . . . . ?
C4 C5 C6 C7 -178.3(10) . . . . ?
C22 C5 C6 C7 1.4(15) . . . . ?
C5 C6 C7 C8 175.2(11) . . . . ?
N2 C6 C7 C8 -4.3(13) . . . . ?
C6 C7 C8 C9 4.5(12) . . . . ?
C7 C8 C9 N2 -3.4(12) . . . . ?
C7 C8 C9 C10 178.8(11) . . . . ?
N2 C9 C10 C11 4.1(18) . . . . ?
C8 C9 C10 C11 -178.4(10) . . . . ?
N2 C9 C10 C31 -176.9(9) . . . . ?
C8 C9 C10 C31 0.5(15) . . . . ?
C9 C10 C11 N3 -8.2(17) . . . . ?
C31 C10 C11 N3 172.8(9) . . . . ?
C9 C10 C11 C12 170.6(10) . . . . ?
C31 C10 C11 C12 -8.4(15) . . . . ?
C10 C11 C12 C13 178.3(10) . . . . ?
N3 C11 C12 C13 -2.7(12) . . . . ?
C11 C12 C13 C14 2.5(12) . . . . ?
C12 C13 C14 N3 -1.6(12) . . . . ?
C12 C13 C14 C15 -178.4(10) . . . . ?
N3 C14 C15 C16 1.6(17) . . . . ?
C13 C14 C15 C16 177.8(10) . . . . ?
N3 C14 C15 C44 -174.0(9) . . . . ?
C13 C14 C15 C44 2.3(15) . . . . ?
C14 C15 C16 N4 2.1(16) . . . . ?
C44 C15 C16 N4 177.8(8) . . . . ?
C14 C15 C16 C17 -178.3(10) . . . . ?
C44 C15 C16 C17 -2.6(15) . . . . ?
C15 C16 C17 C18 178.2(10) . . . . ?
N4 C16 C17 C18 -2.1(12) . . . . ?
C16 C17 C18 C19 2.9(11) . . . . ?
C17 C18 C19 N4 -2.9(11) . . . . ?
C17 C18 C19 C20 175.5(9) . . . . ?
N1 C1 C20 C21 -179.4(9) . . . . ?
C2 C1 C20 C21 -1.7(10) . . . . ?
N1 C1 C20 C19 0.4(15) . . . . ?
C2 C1 C20 C19 178.2(8) . . . . ?
N4 C19 C20 C1 -0.3(13) . . . . ?
C18 C19 C20 C1 -178.6(9) . . . . ?
N4 C19 C20 C21 179.5(9) . . . . ?
C18 C19 C20 C21 1.2(16) . . . . ?
C1 C20 C21 C2 -178.8(12) . . . 2_666 ?
C19 C20 C21 C2 1(2) . . . 2_666 ?
C1 C20 C21 C21 0.8(12) . . . 2_666 ?
C19 C20 C21 C21 -179.0(10) . . . 2_666 ?
C20 C1 N1 C4 179.7(9) . . . . ?
C2 C1 N1 C4 1.9(9) . . . . ?
C20 C1 N1 Ni1 -2.8(13) . . . . ?
C2 C1 N1 Ni1 179.4(6) . . . . ?
C5 C4 N1 C1 174.9(9) . . . . ?
C3 C4 N1 C1 -0.9(9) . . . . ?
C5 C4 N1 Ni1 -2.3(13) . . . . ?
C3 C4 N1 Ni1 -178.1(6) . . . . ?
C10 C9 N2 C6 178.5(11) . . . . ?
C8 C9 N2 C6 0.7(12) . . . . ?
C10 C9 N2 Ni1 3.3(16) . . . . ?
C8 C9 N2 Ni1 -174.4(7) . . . . ?
C5 C6 N2 C9 -177.4(11) . . . . ?
C7 C6 N2 C9 2.1(12) . . . . ?
C5 C6 N2 Ni1 -2.3(16) . . . . ?
C7 C6 N2 Ni1 177.1(7) . . . . ?
C15 C14 N3 C11 176.4(10) . . . . ?
C13 C14 N3 C11 -0.2(11) . . . . ?
C15 C14 N3 Ni1 -7.4(16) . . . . ?
C13 C14 N3 Ni1 176.0(7) . . . . ?
C10 C11 N3 C14 -179.3(10) . . . . ?
C12 C11 N3 C14 1.8(11) . . . . ?
C10 C11 N3 Ni1 4.5(15) . . . . ?
C12 C11 N3 Ni1 -174.5(7) . . . . ?
C20 C19 N4 C16 -177.0(8) . . . . ?
C18 C19 N4 C16 1.5(10) . . . . ?
C20 C19 N4 Ni1 2.8(13) . . . . ?
C18 C19 N4 Ni1 -178.7(7) . . . . ?
C15 C16 N4 C19 179.9(9) . . . . ?
C17 C16 N4 C19 0.3(10) . . . . ?
C15 C16 N4 Ni1 0.1(14) . . . . ?
C17 C16 N4 Ni1 -179.5(6) . . . . ?
C4 C5 C22 C23 92.6(10) . . . . ?
C6 C5 C22 C23 -87.1(10) . . . . ?
C4 C5 C22 C27 -92.0(10) . . . . ?
C6 C5 C22 C27 88.3(10) . . . . ?
C27 C22 C23 C24 0.0 . . . . ?
C5 C22 C23 C24 175.5(8) . . . . ?
C27 C22 C23 C28 176.5(10) . . . . ?
C5 C22 C23 C28 -8.0(11) . . . . ?
C22 C23 C24 C25 0.0 . . . . ?
C28 C23 C24 C25 -176.8(9) . . . . ?
C23 C24 C25 C26 0.0 . . . . ?
C23 C24 C25 C29 -174.0(11) . . . . ?
C24 C25 C26 C27 0.0 . . . . ?
C29 C25 C26 C27 173.7(12) . . . . ?
C25 C26 C27 C22 0.0 . . . . ?
C25 C26 C27 C30 176.4(10) . . . . ?
C23 C22 C27 C26 0.0 . . . . ?
C5 C22 C27 C26 -175.3(8) . . . . ?
C23 C22 C27 C30 -176.4(9) . . . . ?
C5 C22 C27 C30 8.3(10) . . . . ?
C11 C10 C31 C32 118.3(9) . . . . ?
C9 C10 C31 C32 -60.7(11) . . . . ?
C11 C10 C31 C36 -67.6(11) . . . . ?
C9 C10 C31 C36 113.5(9) . . . . ?
C36 C31 C32 C33 0.0 . . . . ?
C10 C31 C32 C33 174.0(8) . . . . ?
C31 C32 C33 C34 0.0 . . . . ?
C31 C32 C33 C37 -164.5(9) . . . . ?
C32 C33 C34 C35 0.0 . . . . ?
C37 C33 C34 C35 164.2(9) . . . . ?
C33 C34 C35 C36 0.0 . . . . ?
C33 C34 C35 C56 -176.6(9) . . . . ?
C34 C35 C36 C31 0.0 . . . . ?
C56 C35 C36 C31 176.8(8) . . . . ?
C32 C31 C36 C35 0.0 . . . . ?
C10 C31 C36 C35 -174.3(8) . . . . ?
C32 C33 C37 C38 -62.1(9) . . . . ?
C34 C33 C37 C38 133.4(7) . . . . ?
C32 C33 C37 C39 -178.9(7) . . . . ?
C34 C33 C37 C39 16.6(11) . . . . ?
C32 C33 C37 C53 53.4(10) . . . . ?
C34 C33 C37 C53 -111.1(9) . . . . ?
C16 C15 C44 C45 -87.3(10) . . . . ?
C14 C15 C44 C45 88.4(10) . . . . ?
C16 C15 C44 C49 91.5(9) . . . . ?
C14 C15 C44 C49 -92.8(10) . . . . ?
C49 C44 C45 C46 0.0 . . . . ?
C15 C44 C45 C46 178.8(8) . . . . ?
C49 C44 C45 C50 -178.5(9) . . . . ?
C15 C44 C45 C50 0.3(10) . . . . ?
C44 C45 C46 C47 0.0 . . . . ?
C50 C45 C46 C47 178.5(9) . . . . ?
C45 C46 C47 C48 0.0 . . . . ?
C45 C46 C47 C51 -177.7(10) . . . . ?
C46 C47 C48 C49 0.0 . . . . ?
C51 C47 C48 C49 177.6(11) . . . . ?
C47 C48 C49 C44 0.0 . . . . ?
C47 C48 C49 C52 -179.9(9) . . . . ?
C45 C44 C49 C48 0.0 . . . . ?
C15 C44 C49 C48 -178.8(7) . . . . ?
C45 C44 C49 C52 179.9(9) . . . . ?
C15 C44 C49 C52 1.1(10) . . . . ?
C34 C35 C56 C58 9.3(10) . . . . ?
C36 C35 C56 C58 -167.4(7) . . . . ?
C34 C35 C56 C57 -109.3(8) . . . . ?
C36 C35 C56 C57 74.0(8) . . . . ?
C34 C35 C56 C55 131.9(7) . . . . ?
C36 C35 C56 C55 -44.7(9) . . . . ?
Cl9 C59 C60 Cl7 70(2) . . . . ?
Cl8 C59 C60 Cl7 -48(2) . . . . ?
Cl9 C59 C60 Cl10 -175.9(12) . . . . ?
Cl8 C59 C60 Cl10 66.1(18) . . . . ?
Cl18 C63 C64 Cl20 65(2) . . . . ?
Cl21 C63 C64 Cl20 -168.1(10) . . . . ?
Cl18 C63 C64 Cl19 -64.8(14) . . . . ?
Cl21 C63 C64 Cl19 62(2) . . . . ?
Cl28 C65 C66 Cl29 175.4(16) . . . . ?
Cl30 C65 C66 Cl29 46(4) . . . . ?
Cl28 C65 C66 Cl31 27(5) . . . . ?
Cl30 C65 C66 Cl31 -102(3) . . . . ?
